data_1522509
loop_
_publ_author_name
'Meissner, H.G.'
'Schubert, K.'

_publ_section_title
;
 Zum Aufbau einiger zu T(5)-Ga homologer und quasihomologer Systeme. I.
 Die Systeme V-Ga, Nb-Ga und Ta-Ga und die Struktur von Ti6 Sn5(h)
;
_journal_name_full 'Zeitschrift fuer Metallkunde'
_journal_page_first 475
_journal_page_last 484
_journal_volume 56
_journal_year 1965
_chemical_formula_sum 'Ga0.375 V0.625'
_chemical_name_systematic '(Ga0.375 V0.625)'
_space_group_IT_number 194
_symmetry_space_group_name_Hall '-P 6c 2c'
_symmetry_space_group_name_H-M 'P 63/m m c'
_cell_angle_alpha 90
_cell_angle_beta 90
_cell_angle_gamma 120
_cell_formula_units_Z 2
_cell_length_a 2.75
_cell_length_b 2.75
_cell_length_c 4.45
_cell_volume 29.144
_citation_journal_id_ASTM ZEMTAE
_cod_data_source_file Meissner_ZEMTAE_1965_400.cif
_cod_data_source_block Ga0.375V0.625
_cod_original_cell_volume 29.14446
_cod_database_code 1522509

loop_
_symmetry_equiv_pos_as_xyz
x,y,z
x-y,x,z+1/2
-y,x-y,z
-x,-y,z+1/2
-x+y,-x,z
y,-x+y,z+1/2
-y,-x,-z+1/2
x-y,-y,-z
x,x-y,-z+1/2
y,x,-z
-x+y,y,-z+1/2
-x,-x+y,-z
-x,-y,-z
-x+y,-x,-z-1/2
y,-x+y,-z
x,y,-z-1/2
x-y,x,-z
-y,x-y,-z-1/2
y,x,z-1/2
-x+y,y,z
-x,-x+y,z-1/2
-y,-x,z
x-y,-y,z-1/2
x,x-y,z

loop_
_atom_site_label
_atom_site_type_symbol
_atom_site_fract_x
_atom_site_fract_y
_atom_site_fract_z
_atom_site_occupancy
_atom_site_U_iso_or_equiv
V1 V 0.3333 0.6667 0.25 0.625 0.0
Ga1 Ga 0.3333 0.6667 0.25 0.375 0.0
